data_7044868
loop_
_publ_author_name
'Mandal, Poulami'
'Kundu, Bidyut Kumar'
'Vyas, Komal'
'Sabu, Vidya'
'Helen, A.'
'Dhankhar, Sandeep Singh'
'Nagaraja, C. M.'
'Bhattacherjee, Debojit'
'Bhabak, Krishna Pada'
'Mukhopadhyay, Suman'

_publ_section_title
;
 Ruthenium(ii) arene NSAID complexes: inhibition of cyclooxygenase and
 antiproliferative activity against cancer cell lines.
;
_journal_issue 2
_journal_name_full 'Dalton transactions (Cambridge, England : 2003)'
_journal_page_first 517
_journal_page_last 527
_journal_paper_doi 10.1039/c7dt03637j
_journal_volume 47
_journal_year 2018
_chemical_formula_moiety 'C24 H24 Cl3 N O2 Ru'
_chemical_formula_sum 'C24 H24 Cl3 N O2 Ru'
_chemical_formula_weight 565.86
_space_group_crystal_system orthorhombic
_space_group_IT_number 61
_space_group_name_Hall '-P 2ac 2ab'
_space_group_name_H-M_alt 'P b c a'
_symmetry_space_group_name_Hall '-P 2ac 2ab'
_symmetry_space_group_name_H-M 'P b c a'
_atom_sites_solution_hydrogens mixed
_audit_creation_method SHELXL-2014/7
_audit_update_record
;
2016-05-04 deposited with the CCDC.
2017-11-20 downloaded from the CCDC.
;
_cell_angle_alpha 90
_cell_angle_beta 90
_cell_angle_gamma 90
_cell_formula_units_Z 8
_cell_length_a 16.8227(12)
_cell_length_b 11.3329(8)
_cell_length_c 25.1614(17)
_cell_measurement_reflns_used 5987
_cell_measurement_temperature 298(2)
_cell_measurement_theta_max 28.3
_cell_measurement_theta_min 2.3
_cell_volume 4797.0(6)
_computing_cell_refinement 'APEX2 (Bruker, 2014); SAINT (Bruker, 2014)'
_computing_data_collection 'APEX2 (Bruker, 2014)'
_computing_data_reduction 'SAINT (Bruker, 2014);XPREP(Sheldrick,2014)'
_computing_molecular_graphics 'Ortep, Platon'
_computing_structure_refinement 'SHELXL-2014 (Sheldrick, 2014)'
_computing_structure_solution 'SHELXS-2014 (Sheldrick, 2014)'
_diffrn_ambient_temperature 298(2)
_diffrn_measured_fraction_theta_full 1.000
_diffrn_measured_fraction_theta_max 0.999
_diffrn_measurement_device_type 'Bruker D8 Venture PHOTON 100 CMOS'
_diffrn_measurement_method circular
_diffrn_radiation_type MoK\a
_diffrn_radiation_wavelength 0.71073
_diffrn_reflns_av_R_equivalents 0.0433
_diffrn_reflns_av_unetI/netI 0.0119
_diffrn_reflns_Laue_measured_fraction_full 1.000
_diffrn_reflns_Laue_measured_fraction_max 0.999
_diffrn_reflns_limit_h_max 22
_diffrn_reflns_limit_h_min -22
_diffrn_reflns_limit_k_max 15
_diffrn_reflns_limit_k_min -15
_diffrn_reflns_limit_l_max 33
_diffrn_reflns_limit_l_min -33
_diffrn_reflns_number 187266
_diffrn_reflns_point_group_measured_fraction_full 1.000
_diffrn_reflns_point_group_measured_fraction_max 0.999
_diffrn_reflns_theta_full 25.242
_diffrn_reflns_theta_max 28.348
_diffrn_reflns_theta_min 2.313
_diffrn_source 'fine-focus sealed tube'
_exptl_absorpt_coefficient_mu 1.009
_exptl_absorpt_correction_T_max 0.7457
_exptl_absorpt_correction_T_min 0.6720
_exptl_absorpt_correction_type empirical
_exptl_absorpt_process_details SADABS
_exptl_crystal_colour red
_exptl_crystal_density_diffrn 1.567
_exptl_crystal_density_meas 1.567
_exptl_crystal_density_method 'not measured'
_exptl_crystal_description block
_exptl_crystal_F_000 2288
_exptl_crystal_size_max 0.36
_exptl_crystal_size_mid 0.27
_exptl_crystal_size_min 0.24
_refine_diff_density_min -0.554
_refine_diff_density_rms 0.058
_refine_ls_extinction_method none
_refine_ls_goodness_of_fit_ref 1.071
_refine_ls_hydrogen_treatment mixed
_refine_ls_matrix_type full
_refine_ls_number_parameters 352
_refine_ls_number_reflns 5987
_refine_ls_number_restraints 0
_refine_ls_restrained_S_all 1.071
_refine_ls_R_factor_all 0.0373
_refine_ls_R_factor_gt 0.0282
_refine_ls_shift/su_max 0.079
_refine_ls_shift/su_mean 0.003
_refine_ls_structure_factor_coef Fsqd
_refine_ls_weighting_details 'w=1/[\s^2^(Fo^2^)+(0.0328P)^2^+3.5124P] where P=(Fo^2^+2Fc^2^)/3'
_refine_ls_weighting_scheme calc
_refine_ls_wR_factor_gt 0.0693
_refine_ls_wR_factor_ref 0.0741
_reflns_Friedel_coverage 0.000
_reflns_number_gt 5064
_reflns_number_total 5987
_reflns_threshold_expression 'I > 2\s(I)'
_cod_data_source_file c7dt03637j2.cif
_cod_data_source_block shelx
_cod_depositor_comments
;
The following automatic conversions were performed:

'_exptl_absorpt_correction_type' value 'Empirical' changed to
'empirical' according to
/home/data/users/saulius/crontab/automatic-downloads/rss-feeds/RSC/lib/dictionaries/cif_core.dic
dictionary named 'cif_core.dic' version 2.4.2 from 2011-04-26.

Automatic conversion script
Id: cif_fix_values 4973 2017-02-22 13:04:09Z antanas 

 Adding full bibliography for 7044868--7044869.cif.
;
_cod_database_code 7044868
_shelx_space_group_comment
;
The symmetry employed for this shelxl refinement is uniquely defined
by the following loop, which should always be used as a source of
symmetry information in preference to the above space-group names.
They are only intended as comments.
;
_shelxl_version_number 2014-3

loop_
_space_group_symop_operation_xyz
'x, y, z'
'x+1/2, -y+1/2, -z'
'-x, y+1/2, -z+1/2'
'-x+1/2, -y, z+1/2'
'-x, -y, -z'
'-x-1/2, y-1/2, z'
'x, -y-1/2, z-1/2'
'x-1/2, y, -z-1/2'

loop_
_atom_site_label
_atom_site_type_symbol
_atom_site_fract_x
_atom_site_fract_y
_atom_site_fract_z
_atom_site_U_iso_or_equiv
_atom_site_adp_type
_atom_site_occupancy
_atom_site_site_symmetry_order
_atom_site_calc_flag
_atom_site_refinement_flags_posn
_atom_site_refinement_flags_adp
Ru1 Ru 0.08420(2) 0.03174(2) 0.24518(2) 0.03075(6) Uani 1 1 d . .
Cl3 Cl 0.12029(5) -0.11348(6) 0.30854(3) 0.06226(19) Uani 1 1 d . .
O1 O 0.07461(8) 0.14799(15) 0.31297(6) 0.0447(4) Uani 1 1 d . .
N1 N 0.05436(12) 0.19029(16) 0.42613(8) 0.0408(4) Uani 1 1 d . .
O3 O 0.18800(9) 0.12244(14) 0.27414(6) 0.0423(3) Uani 1 1 d . .
C21 C 0.11305(14) -0.0082(2) 0.16328(9) 0.0404(5) Uani 1 1 d . .
C20 C 0.08475(15) 0.1100(2) 0.16710(9) 0.0438(5) Uani 1 1 d . .
C17 C 0.01233(14) 0.1366(2) 0.19158(9) 0.0433(5) Uani 1 1 d . .
C16 C -0.03557(13) 0.0459(2) 0.21382(9) 0.0420(5) Uani 1 1 d . .
C18 C -0.00920(13) -0.0712(2) 0.20862(9) 0.0410(5) Uani 1 1 d . .
C19 C 0.06380(14) -0.0981(2) 0.18341(9) 0.0396(5) Uani 1 1 d . .
C15 C -0.10921(17) 0.0750(3) 0.24522(11) 0.0604(7) Uani 1 1 d . .
H15A H -0.1182 0.1604 0.2444 0.091 Uiso 1 1 calc R U
H15B H -0.1550 0.0344 0.2296 0.091 Uiso 1 1 calc R U
H15C H -0.1023 0.0491 0.2821 0.091 Uiso 1 1 calc R U
C22 C 0.19378(16) -0.0333(3) 0.13909(11) 0.0555(6) Uani 1 1 d . .
C24 C 0.2388(2) -0.1299(4) 0.16740(17) 0.0790(10) Uani 1 1 d . .
C23 C 0.1829(2) -0.0613(3) 0.08005(12) 0.0760(9) Uani 1 1 d . .
H23A H 0.1535 0.0030 0.0629 0.114 Uiso 1 1 calc R U
H23B H 0.2351 -0.0697 0.0632 0.114 Uiso 1 1 calc R U
H23C H 0.1531 -0.1351 0.0762 0.114 Uiso 1 1 calc R U
C1 C 0.14948(12) 0.16336(18) 0.31287(8) 0.0361(4) Uani 1 1 d . .
C2 C 0.19111(13) 0.2224(2) 0.35868(9) 0.0398(5) Uani 1 1 d . .
C3 C 0.14765(12) 0.32466(18) 0.38387(8) 0.0340(4) Uani 1 1 d . .
C8 C 0.08168(12) 0.30703(17) 0.41693(8) 0.0340(4) Uani 1 1 d . .
C9 C 0.00067(14) 0.16500(18) 0.46668(8) 0.0395(5) Uani 1 1 d . .
C10 C 0.02067(15) 0.1789(2) 0.52053(9) 0.0461(5) Uani 1 1 d . .
C12 C -0.0326(2) 0.1549(2) 0.56065(11) 0.0595(7) Uani 1 1 d . .
C14 C -0.1062(2) 0.1132(3) 0.54906(12) 0.0664(8) Uani 1 1 d . .
C13 C -0.12821(19) 0.0938(3) 0.49736(13) 0.0627(7) Uani 1 1 d . .
C11 C -0.07471(15) 0.1197(2) 0.45686(10) 0.0478(5) Uani 1 1 d . .
C7 C 0.04495(15) 0.40326(19) 0.44035(9) 0.0412(5) Uani 1 1 d . .
C6 C 0.07329(16) 0.5159(2) 0.43202(10) 0.0474(6) Uani 1 1 d . .
C5 C 0.13812(17) 0.5342(2) 0.40000(11) 0.0500(6) Uani 1 1 d . .
C4 C 0.17478(13) 0.4389(2) 0.37598(9) 0.0421(5) Uani 1 1 d . .
Cl2 Cl 0.11541(5) 0.22618(7) 0.53687(3) 0.06563(19) Uani 1 1 d . .
Cl1 Cl -0.10212(5) 0.09337(7) 0.39142(3) 0.0683(2) Uani 1 1 d . .
H2A H 0.1970(14) 0.161(2) 0.3839(9) 0.042(6) Uiso 1 1 d . .
H2B H 0.2407(15) 0.248(2) 0.3452(10) 0.050(7) Uiso 1 1 d . .
H18 H -0.0353(13) -0.131(2) 0.2258(9) 0.036(6) Uiso 1 1 d . .
H19 H 0.0830(13) -0.170(2) 0.1833(9) 0.039(6) Uiso 1 1 d . .
H7 H 0.0027(16) 0.390(2) 0.4596(11) 0.054(7) Uiso 1 1 d . .
H4 H 0.2183(15) 0.450(2) 0.3554(10) 0.048(7) Uiso 1 1 d . .
H17 H -0.0032(14) 0.217(2) 0.1979(11) 0.054(7) Uiso 1 1 d . .
H6 H 0.0485(16) 0.578(2) 0.4465(10) 0.052(7) Uiso 1 1 d . .
H1A H 0.0466(14) 0.156(2) 0.4002(9) 0.035(6) Uiso 1 1 d . .
H20 H 0.1177(16) 0.171(2) 0.1558(10) 0.054(7) Uiso 1 1 d . .
H5 H 0.1539(16) 0.609(3) 0.3945(11) 0.061(8) Uiso 1 1 d . .
H22 H 0.2217(19) 0.037(3) 0.1420(13) 0.075(10) Uiso 1 1 d . .
H24B H 0.213(2) -0.207(3) 0.1623(13) 0.083(11) Uiso 1 1 d . .
H12 H -0.0170(18) 0.162(3) 0.5920(13) 0.073(10) Uiso 1 1 d . .
H24A H 0.291(2) -0.136(3) 0.1536(13) 0.081(10) Uiso 1 1 d . .
H24C H 0.239(2) -0.128(3) 0.2042(16) 0.095(13) Uiso 1 1 d . .
H13 H -0.177(2) 0.067(3) 0.4893(14) 0.084(11) Uiso 1 1 d . .
H14 H -0.139(2) 0.095(3) 0.5755(15) 0.093(11) Uiso 1 1 d . .

loop_
_atom_site_aniso_label
_atom_site_aniso_U_11
_atom_site_aniso_U_22
_atom_site_aniso_U_33
_atom_site_aniso_U_23
_atom_site_aniso_U_13
_atom_site_aniso_U_12
Ru1 0.03131(9) 0.02978(9) 0.03115(9) -0.00335(6) 0.00004(6) -0.00109(6)
Cl3 0.0829(5) 0.0484(3) 0.0555(4) 0.0140(3) -0.0276(3) -0.0140(3)
O1 0.0306(7) 0.0579(10) 0.0456(8) -0.0211(7) -0.0021(6) 0.0041(7)
N1 0.0546(11) 0.0328(9) 0.0350(9) -0.0066(7) 0.0027(8) -0.0061(8)
O3 0.0354(7) 0.0451(8) 0.0463(8) -0.0132(7) 0.0075(7) -0.0056(7)
C21 0.0428(11) 0.0430(11) 0.0353(10) -0.0053(9) 0.0029(9) -0.0013(9)
C20 0.0545(14) 0.0420(12) 0.0348(10) 0.0028(9) 0.0033(9) -0.0031(11)
C17 0.0515(13) 0.0393(11) 0.0391(11) -0.0002(9) -0.0057(9) 0.0088(10)
C16 0.0387(11) 0.0523(13) 0.0351(10) -0.0057(9) -0.0057(8) 0.0053(10)
C18 0.0408(11) 0.0441(12) 0.0380(11) -0.0024(9) -0.0049(9) -0.0099(10)
C19 0.0480(12) 0.0326(11) 0.0382(11) -0.0091(8) -0.0033(9) 0.0004(9)
C15 0.0422(13) 0.081(2) 0.0582(16) -0.0103(14) 0.0043(11) 0.0088(14)
C22 0.0467(14) 0.0588(16) 0.0611(16) -0.0123(13) 0.0152(12) -0.0025(12)
C24 0.0500(18) 0.098(3) 0.089(3) -0.001(2) 0.0061(17) 0.0174(18)
C23 0.077(2) 0.094(2) 0.0570(17) -0.0070(16) 0.0278(15) 0.0105(18)
C1 0.0345(10) 0.0322(10) 0.0415(11) -0.0069(8) -0.0010(8) 0.0008(8)
C2 0.0320(10) 0.0412(12) 0.0463(12) -0.0111(10) -0.0052(9) 0.0031(9)
C3 0.0321(9) 0.0345(10) 0.0354(10) -0.0070(8) -0.0056(8) 0.0006(8)
C8 0.0396(10) 0.0315(9) 0.0310(9) -0.0021(7) -0.0035(8) -0.0014(8)
C9 0.0532(13) 0.0282(9) 0.0372(10) 0.0015(8) 0.0013(9) -0.0006(9)
C10 0.0642(15) 0.0346(11) 0.0395(11) 0.0003(9) -0.0019(10) 0.0003(10)
C12 0.095(2) 0.0447(13) 0.0384(13) 0.0022(11) 0.0078(14) 0.0022(14)
C14 0.085(2) 0.0556(16) 0.0584(17) 0.0042(13) 0.0280(16) -0.0086(15)
C13 0.0610(17) 0.0575(16) 0.0696(18) 0.0050(14) 0.0125(14) -0.0126(14)
C11 0.0576(14) 0.0388(11) 0.0470(12) 0.0028(10) -0.0006(10) -0.0058(10)
C7 0.0486(13) 0.0381(11) 0.0370(11) -0.0018(9) 0.0092(10) 0.0011(10)
C6 0.0630(15) 0.0325(11) 0.0468(13) -0.0064(9) 0.0087(11) 0.0057(10)
C5 0.0597(15) 0.0336(11) 0.0567(14) -0.0037(10) 0.0047(12) -0.0072(11)
C4 0.0378(11) 0.0418(11) 0.0469(12) -0.0057(9) 0.0034(9) -0.0073(9)
Cl2 0.0767(5) 0.0684(4) 0.0518(4) -0.0025(3) -0.0186(3) -0.0086(4)
Cl1 0.0718(4) 0.0780(5) 0.0551(4) 0.0027(3) -0.0151(3) -0.0226(4)

loop_
_atom_type_symbol
_atom_type_description
_atom_type_scat_dispersion_real
_atom_type_scat_dispersion_imag
_atom_type_scat_source
C C 0.0033 0.0016 'International Tables Vol C Tables 4.2.6.8 and 6.1.1.4'
H H 0.0000 0.0000 'International Tables Vol C Tables 4.2.6.8 and 6.1.1.4'
O O 0.0106 0.0060 'International Tables Vol C Tables 4.2.6.8 and 6.1.1.4'
Cl Cl 0.1484 0.1585 'International Tables Vol C Tables 4.2.6.8 and 6.1.1.4'
Ru Ru -1.2594 0.8363 'International Tables Vol C Tables 4.2.6.8 and 6.1.1.4'
N N 0.0061 0.0033 'International Tables Vol C Tables 4.2.6.8 and 6.1.1.4'

loop_
_geom_angle_atom_site_label_1
_geom_angle_atom_site_label_2
_geom_angle_atom_site_label_3
_geom_angle
O3 Ru1 C20 96.24(8)
O3 Ru1 O1 60.16(5)
C20 Ru1 O1 117.97(8)
O3 Ru1 C18 172.19(7)
C20 Ru1 C18 80.64(9)
O1 Ru1 C18 127.62(7)
O3 Ru1 C21 103.90(7)
C20 Ru1 C21 38.52(9)
O1 Ru1 C21 153.57(8)
C18 Ru1 C21 69.21(9)
O3 Ru1 C17 113.68(8)
C20 Ru1 C17 37.75(9)
O1 Ru1 C17 96.63(7)
C18 Ru1 C17 68.02(9)
C21 Ru1 C17 69.35(9)
O3 Ru1 C19 134.04(7)
C20 Ru1 C19 68.07(9)
O1 Ru1 C19 165.43(8)
C18 Ru1 C19 38.15(9)
C21 Ru1 C19 37.91(9)
C17 Ru1 C19 80.66(9)
O3 Ru1 C16 147.24(8)
C20 Ru1 C16 69.04(9)
O1 Ru1 C16 99.95(7)
C18 Ru1 C16 37.86(9)
C21 Ru1 C16 82.97(8)
C17 Ru1 C16 38.26(9)
C19 Ru1 C16 69.05(9)
O3 Ru1 Cl3 84.03(5)
C20 Ru1 Cl3 153.83(7)
O1 Ru1 Cl3 84.92(5)
C18 Ru1 Cl3 95.60(7)
C21 Ru1 Cl3 115.94(6)
C17 Ru1 Cl3 160.48(7)
C19 Ru1 Cl3 92.94(6)
C16 Ru1 Cl3 122.25(7)
O3 Ru1 C1 30.01(6)
C20 Ru1 C1 111.79(8)
O1 Ru1 C1 30.35(6)
C18 Ru1 C1 157.65(8)
C21 Ru1 C1 132.10(8)
C17 Ru1 C1 109.87(8)
C19 Ru1 C1 163.10(8)
C16 Ru1 C1 127.42(7)
Cl3 Ru1 C1 81.05(5)
C1 O1 Ru1 90.46(12)
C9 N1 C8 121.42(18)
C9 N1 H1A 114.2(18)
C8 N1 H1A 112.5(18)
C1 O3 Ru1 91.17(12)
C19 C21 C20 117.4(2)
C19 C21 C22 122.4(2)
C20 C21 C22 120.2(2)
C19 C21 Ru1 71.16(12)
C20 C21 Ru1 70.37(12)
C22 C21 Ru1 128.51(17)
C17 C20 C21 121.6(2)
C17 C20 Ru1 71.55(13)
C21 C20 Ru1 71.11(13)
C17 C20 H20 119.6(17)
C21 C20 H20 118.6(17)
Ru1 C20 H20 125.9(17)
C20 C17 C16 120.8(2)
C20 C17 Ru1 70.70(13)
C16 C17 Ru1 71.00(12)
C20 C17 H17 121.0(15)
C16 C17 H17 117.8(15)
Ru1 C17 H17 124.6(16)
C18 C16 C17 117.9(2)
C18 C16 C15 121.0(2)
C17 C16 C15 121.0(2)
C18 C16 Ru1 70.81(12)
C17 C16 Ru1 70.73(13)
C15 C16 Ru1 126.11(17)
C16 C18 C19 121.3(2)
C16 C18 Ru1 71.34(13)
C19 C18 Ru1 71.12(12)
C16 C18 H18 120.4(14)
C19 C18 H18 117.7(14)
Ru1 C18 H18 123.1(14)
C21 C19 C18 121.1(2)
C21 C19 Ru1 70.93(12)
C18 C19 Ru1 70.73(12)
C21 C19 H19 117.1(15)
C18 C19 H19 121.3(15)
Ru1 C19 H19 125.2(16)
C16 C15 H15A 109.5
C16 C15 H15B 109.5
H15A C15 H15B 109.5
C16 C15 H15C 109.5
H15A C15 H15C 109.5
H15B C15 H15C 109.5
C24 C22 C21 113.3(3)
C24 C22 C23 111.6(3)
C21 C22 C23 108.8(2)
C24 C22 H22 109(2)
C21 C22 H22 105.3(19)
C23 C22 H22 108(2)
C22 C24 H24B 111(2)
C22 C24 H24A 110(2)
H24B C24 H24A 108(3)
C22 C24 H24C 117(2)
H24B C24 H24C 99(3)
H24A C24 H24C 111(3)
C22 C23 H23A 109.5
C22 C23 H23B 109.5
H23A C23 H23B 109.5
C22 C23 H23C 109.5
H23A C23 H23C 109.5
H23B C23 H23C 109.5
O3 C1 O1 117.45(19)
O3 C1 C2 121.13(19)
O1 C1 C2 121.34(19)
O3 C1 Ru1 58.82(10)
O1 C1 Ru1 59.19(10)
C2 C1 Ru1 169.95(16)
C1 C2 C3 115.93(17)
C1 C2 H2A 103.7(15)
C3 C2 H2A 109.3(15)
C1 C2 H2B 105.8(16)
C3 C2 H2B 110.0(16)
H2A C2 H2B 112(2)
C4 C3 C8 118.60(19)
C4 C3 C2 119.8(2)
C8 C3 C2 121.55(19)
C7 C8 C3 119.58(19)
C7 C8 N1 121.33(19)
C3 C8 N1 119.09(18)
C11 C9 N1 122.5(2)
C11 C9 C10 115.6(2)
N1 C9 C10 121.9(2)
C12 C10 C9 121.9(3)
C12 C10 Cl2 119.1(2)
C9 C10 Cl2 118.98(18)
C14 C12 C10 120.3(3)
C14 C12 H12 122(2)
C10 C12 H12 118(2)
C12 C14 C13 120.4(3)
C12 C14 H14 119(2)
C13 C14 H14 120(2)
C14 C13 C11 119.1(3)
C14 C13 H13 121(2)
C11 C13 H13 120(2)
C9 C11 C13 122.5(2)
C9 C11 Cl1 118.33(18)
C13 C11 Cl1 119.1(2)
C6 C7 C8 120.7(2)
C6 C7 H7 121.4(18)
C8 C7 H7 117.9(18)
C5 C6 C7 120.3(2)
C5 C6 H6 119.5(17)
C7 C6 H6 120.1(17)
C6 C5 C4 119.5(2)
C6 C5 H5 118.1(18)
C4 C5 H5 122.4(18)
C5 C4 C3 121.3(2)
C5 C4 H4 120.3(16)
C3 C4 H4 118.3(16)

loop_
_geom_bond_atom_site_label_1
_geom_bond_atom_site_label_2
_geom_bond_distance
Ru1 O3 2.1533(15)
Ru1 C20 2.155(2)
Ru1 O1 2.1613(15)
Ru1 C18 2.163(2)
Ru1 C21 2.165(2)
Ru1 C17 2.166(2)
Ru1 C19 2.168(2)
Ru1 C16 2.170(2)
Ru1 Cl3 2.3705(6)
Ru1 C1 2.516(2)
O1 C1 1.271(2)
N1 C9 1.392(3)
N1 C8 1.420(3)
N1 H1A 0.77(2)
O3 C1 1.259(2)
C21 C19 1.407(3)
C21 C20 1.425(3)
C21 C22 1.515(3)
C20 C17 1.398(3)
C20 H20 0.93(3)
C17 C16 1.421(3)
C17 H17 0.96(3)
C16 C18 1.405(3)
C16 C15 1.506(3)
C18 C19 1.415(3)
C18 H18 0.92(2)
C19 H19 0.88(3)
C15 H15A 0.9800
C15 H15B 0.9800
C15 H15C 0.9800
C22 C24 1.510(5)
C22 C23 1.530(4)
C22 H22 0.92(3)
C24 H24B 0.99(4)
C24 H24A 0.94(4)
C24 H24C 0.93(4)
C23 H23A 0.9800
C23 H23B 0.9800
C23 H23C 0.9800
C1 C2 1.506(3)
C2 C3 1.510(3)
C2 H2A 0.95(2)
C2 H2B 0.95(3)
C3 C4 1.387(3)
C3 C8 1.401(3)
C8 C7 1.385(3)
C9 C11 1.390(3)
C9 C10 1.405(3)
C10 C12 1.378(4)
C10 Cl2 1.731(3)
C12 C14 1.357(5)
C12 H12 0.83(3)
C14 C13 1.370(4)
C14 H14 0.89(4)
C13 C11 1.391(4)
C13 H13 0.89(3)
C11 Cl1 1.736(3)
C7 C6 1.379(3)
C7 H7 0.87(3)
C6 C5 1.372(4)
C6 H6 0.89(3)
C5 C4 1.383(3)
C5 H5 0.89(3)
C4 H4 0.91(3)

loop_
_geom_torsion_atom_site_label_1
_geom_torsion_atom_site_label_2
_geom_torsion_atom_site_label_3
_geom_torsion_atom_site_label_4
_geom_torsion
C19 C21 C20 C17 2.3(3)
C22 C21 C20 C17 -176.8(2)
Ru1 C21 C20 C17 -52.9(2)
C19 C21 C20 Ru1 55.21(18)
C22 C21 C20 Ru1 -123.9(2)
C21 C20 C17 C16 0.3(3)
Ru1 C20 C17 C16 -52.42(19)
C21 C20 C17 Ru1 52.7(2)
C20 C17 C16 C18 -2.3(3)
Ru1 C17 C16 C18 -54.63(18)
C20 C17 C16 C15 173.5(2)
Ru1 C17 C16 C15 121.2(2)
C20 C17 C16 Ru1 52.29(19)
C17 C16 C18 C19 1.8(3)
C15 C16 C18 C19 -174.1(2)
Ru1 C16 C18 C19 -52.80(18)
C17 C16 C18 Ru1 54.59(18)
C15 C16 C18 Ru1 -121.3(2)
C20 C21 C19 C18 -2.9(3)
C22 C21 C19 C18 176.2(2)
Ru1 C21 C19 C18 51.97(19)
C20 C21 C19 Ru1 -54.82(18)
C22 C21 C19 Ru1 124.2(2)
C16 C18 C19 C21 0.8(3)
Ru1 C18 C19 C21 -52.05(19)
C16 C18 C19 Ru1 52.90(18)
C19 C21 C22 C24 -37.9(4)
C20 C21 C22 C24 141.2(3)
Ru1 C21 C22 C24 53.1(3)
C19 C21 C22 C23 86.9(3)
C20 C21 C22 C23 -94.1(3)
Ru1 C21 C22 C23 177.8(2)
Ru1 O3 C1 O1 -8.5(2)
Ru1 O3 C1 C2 168.25(19)
Ru1 O1 C1 O3 8.5(2)
Ru1 O1 C1 C2 -168.28(19)
O3 C1 C2 C3 145.1(2)
O1 C1 C2 C3 -38.3(3)
Ru1 C1 C2 C3 -128.3(8)
C1 C2 C3 C4 -108.0(2)
C1 C2 C3 C8 74.4(3)
C4 C3 C8 C7 0.6(3)
C2 C3 C8 C7 178.3(2)
C4 C3 C8 N1 -178.77(19)
C2 C3 C8 N1 -1.1(3)
C9 N1 C8 C7 -13.0(3)
C9 N1 C8 C3 166.3(2)
C8 N1 C9 C11 117.3(2)
C8 N1 C9 C10 -65.5(3)
C11 C9 C10 C12 -3.2(3)
N1 C9 C10 C12 179.4(2)
C11 C9 C10 Cl2 176.10(17)
N1 C9 C10 Cl2 -1.3(3)
C9 C10 C12 C14 2.0(4)
Cl2 C10 C12 C14 -177.3(2)
C10 C12 C14 C13 0.4(5)
C12 C14 C13 C11 -1.3(5)
N1 C9 C11 C13 179.6(2)
C10 C9 C11 C13 2.3(4)
N1 C9 C11 Cl1 0.4(3)
C10 C9 C11 Cl1 -177.00(17)
C14 C13 C11 C9 -0.1(4)
C14 C13 C11 Cl1 179.2(2)
C3 C8 C7 C6 -0.9(3)
N1 C8 C7 C6 178.5(2)
C8 C7 C6 C5 0.5(4)
C7 C6 C5 C4 0.2(4)
C6 C5 C4 C3 -0.4(4)
C8 C3 C4 C5 0.0(3)
C2 C3 C4 C5 -177.6(2)

loop_
_refine_diff_density_max
0.477
